data_7241461
loop_
_publ_author_name
'Wang, Jinzeng'
'Suffren, Yan'
'Daiguebonne, Carole'
'Bernot, Kevin'
'Calvez, Guillaume'
'Freslon, St\'ephane'
'Guillou, Olivier'

_publ_section_title
;
 Lanthanide-based molecular alloys with hydroxyterephthalate: a versatile
 system
;
_journal_issue 1
_journal_name_full CrystEngComm
_journal_page_first 100
_journal_page_last 118
_journal_paper_doi 10.1039/D0CE00947D
_journal_volume 23
_journal_year 2021
_chemical_formula_sum 'C24 H32 Gd2 O25'
_chemical_formula_weight 1034.99
_space_group_IT_number 14
_space_group_name_Hall '-P 2ybc'
_space_group_name_H-M_alt 'P 1 21/c 1'
_symmetry_cell_setting monoclinic
_symmetry_Int_Tables_number 14
_symmetry_space_group_name_Hall '-P 2ybc'
_symmetry_space_group_name_H-M 'P 1 21/c 1'
_atom_sites_solution_hydrogens geom
_audit_conform_dict_location ftp://ftp.iucr.org/pub/cif_core.dic
_audit_conform_dict_name cif_core.dic
_audit_conform_dict_version 2.4.5
_audit_creation_date 2020-09-09T15:09:18-00:00
_audit_creation_method 'WinGX routine CIF_UPDATE'
_audit_update_record
;
2020-09-16 deposited with the CCDC.	2020-11-03 downloaded from the CCDC.
;
_cell_angle_alpha 90
_cell_angle_beta 102.493(4)
_cell_angle_gamma 90
_cell_formula_units_Z 2
_cell_length_a 10.9491(14)
_cell_length_b 12.8463(16)
_cell_length_c 11.5619(14)
_cell_measurement_reflns_used 9316
_cell_measurement_temperature 150(2)
_cell_measurement_theta_max 27.49
_cell_measurement_theta_min 2.48
_cell_measurement_wavelength 0.71073
_cell_volume 1587.7(3)
_computing_cell_refinement 'APEX3 (Bruker, 2015)'
_computing_data_collection 'SAINT (Bruker, 2014)'
_computing_data_reduction 'SAINT (Bruker, 2014)'
_computing_molecular_graphics 'Ortep for Windows (Farrugia, 2012)'
_computing_publication_material 'WinGX publication routines (Farrugia, 2012)'
_computing_structure_refinement 'SHELXL-2017/1 (Sheldrick, 2017)'
_diffrn_ambient_temperature 150(2)
_diffrn_detector 'CCD plate'
_diffrn_measured_fraction_theta_full 0.998
_diffrn_measured_fraction_theta_max 0.997
_diffrn_measurement_device_type 'D8 VENTURE Bruker AXS'
_diffrn_measurement_method 'CCD rotation images, thick slices'
_diffrn_orient_matrix_UB_11 -0.067127
_diffrn_orient_matrix_UB_12 -0.014827
_diffrn_orient_matrix_UB_13 0.044191
_diffrn_orient_matrix_UB_21 -0.039505
_diffrn_orient_matrix_UB_22 0.068804
_diffrn_orient_matrix_UB_23 -0.025481
_diffrn_orient_matrix_UB_31 -0.051809
_diffrn_orient_matrix_UB_32 -0.033253
_diffrn_orient_matrix_UB_33 -0.072428
_diffrn_radiation_monochromator 'multilayer monochromator'
_diffrn_radiation_probe x-ray
_diffrn_radiation_type MoK\a
_diffrn_radiation_wavelength 0.71073
_diffrn_reflns_av_R_equivalents 0.0159
_diffrn_reflns_av_unetI/netI 0.034
_diffrn_reflns_Laue_measured_fraction_full 0.998
_diffrn_reflns_Laue_measured_fraction_max 0.997
_diffrn_reflns_limit_h_max 13
_diffrn_reflns_limit_h_min -14
_diffrn_reflns_limit_k_max 16
_diffrn_reflns_limit_k_min -16
_diffrn_reflns_limit_l_max 15
_diffrn_reflns_limit_l_min 0
_diffrn_reflns_number 6918
_diffrn_reflns_point_group_measured_fraction_full 0.998
_diffrn_reflns_point_group_measured_fraction_max 0.997
_diffrn_reflns_reduction_process
;
        Scaled and merged with Sortav
        R.H. Blessing, (1987) Cryst. Rev. 1, 3-58
        R.H. Blessing, (1989) J. Appl. Cryst. 22, 396-397
;
_diffrn_reflns_theta_full 25.242
_diffrn_reflns_theta_max 27.492
_diffrn_reflns_theta_min 2.402
_diffrn_source 'Enraf Nonius FR590'
_diffrn_standards_number 0
_exptl_absorpt_coefficient_mu 4.246
_exptl_absorpt_correction_T_max 0.7456
_exptl_absorpt_correction_T_min 0.5345
_exptl_absorpt_correction_type multi-scan
_exptl_absorpt_process_details
;
  [Sheldrick, G.M. (2014). SADABS Bruker AXS Inc., Madison, Wisconsin, USA]
;
_exptl_crystal_colour colourless
_exptl_crystal_density_diffrn 2.165
_exptl_crystal_density_method 'not measured'
_exptl_crystal_description prism
_exptl_crystal_F_000 1008
_exptl_crystal_size_max 0.510
_exptl_crystal_size_mid 0.240
_exptl_crystal_size_min 0.210
_refine_diff_density_max 1.155
_refine_diff_density_min -1.164
_refine_diff_density_rms 0.151
_refine_ls_extinction_method none
_refine_ls_goodness_of_fit_ref 1.082
_refine_ls_hydrogen_treatment constr
_refine_ls_matrix_type full
_refine_ls_number_constraints 0
_refine_ls_number_parameters 235
_refine_ls_number_reflns 3633
_refine_ls_number_restraints 0
_refine_ls_restrained_S_all 1.082
_refine_ls_R_factor_all 0.0254
_refine_ls_R_factor_gt 0.0244
_refine_ls_shift/su_max 0.002
_refine_ls_shift/su_mean 0
_refine_ls_structure_factor_coef Fsqd
_refine_ls_weighting_details 'w=1/[\s^2^(Fo^2^)+(0.0145P)^2^+7.0742P] where P=(Fo^2^+2Fc^2^)/3'
_refine_ls_weighting_scheme calc
_refine_ls_wR_factor_gt 0.0622
_refine_ls_wR_factor_ref 0.0628
_reflns_Friedel_coverage 0
_reflns_number_gt 3472
_reflns_number_total 3633
_reflns_threshold_expression 'I > 2\s(I)'
_cod_data_source_file d0ce00947d2.cif
_cod_data_source_block shelx_CCDC4
_cod_depositor_comments 'Adding full bibliography for 7241457--7241462.cif.'
_cod_original_sg_symbol_H-M 'P 21/c'
_cod_database_code 7241461
_shelx_shelxl_version_number 2017/1

loop_
_symmetry_equiv_pos_as_xyz
'x, y, z'
'-x, y+1/2, -z+1/2'
'-x, -y, -z'
'x, -y-1/2, z-1/2'

loop_
_atom_site_label
_atom_site_type_symbol
_atom_site_fract_x
_atom_site_fract_y
_atom_site_fract_z
_atom_site_U_iso_or_equiv
_atom_site_adp_type
_atom_site_occupancy
_atom_site_site_symmetry_order
_atom_site_calc_flag
_atom_site_refinement_flags_posn
_atom_site_refinement_flags_adp
_atom_site_refinement_flags_occupancy
_atom_site_disorder_assembly
_atom_site_disorder_group
Gd1 Gd 0.84392(2) 0.82054(2) 0.54795(2) 0.00551(6) Uani 1 1 d . . . . .
O1 O 1.0636(2) 0.89464(18) 0.6067(2) 0.0131(5) Uani 1 1 d . . . . .
O2 O 1.0100(2) 0.7777(2) 0.7240(2) 0.0155(5) Uani 1 1 d . . . . .
O3 O 0.6987(2) 0.73165(18) 0.3784(2) 0.0111(4) Uani 1 1 d . . . . .
O4 O 0.6231(2) 0.8574(2) 0.4693(2) 0.0164(5) Uani 1 1 d . . . . .
O5 O 0.3936(3) 0.8946(3) 0.4383(3) 0.0352(8) Uani 1 1 d . . . . .
O6 O 0.7707(2) 0.66713(18) 0.6242(2) 0.0141(5) Uani 1 1 d . . . . .
O7 O 0.8416(3) 0.5122(3) 0.5844(4) 0.0444(10) Uani 1 1 d . . . . .
O8 O 0.6892(6) 0.3892(5) 0.4427(8) 0.0404(18) Uani 0.5 1 d . . P . .
O9 O 0.9760(3) 0.6957(2) 0.4710(3) 0.0192(5) Uani 1 1 d . . . . .
O10 O 0.8268(2) 1.00728(18) 0.5484(2) 0.0130(5) Uani 1 1 d . . . . .
O11 O 0.7685(2) 0.8854(2) 0.7142(2) 0.0163(5) Uani 1 1 d . . . . .
O12 O 0.8868(2) 0.88610(18) 0.3623(2) 0.0133(5) Uani 1 1 d . . . . .
C1 C 1.2287(3) 0.8043(3) 0.7414(3) 0.0111(6) Uani 1 1 d . . . . .
C2 C 1.3274(3) 0.8626(3) 0.7155(3) 0.0123(6) Uani 1 1 d . . . . .
H2 H 1.310608 0.921707 0.665248 0.015 Uiso 1 1 calc R U . . .
C3 C 1.4492(3) 0.8338(3) 0.7632(3) 0.0116(6) Uani 1 1 d . . . . .
H3 H 1.516256 0.873108 0.74535 0.014 Uiso 1 1 calc R U . . .
C4 C 0.4750(3) 0.7531(2) 0.3379(3) 0.0097(6) Uani 1 1 d . . . . .
C5 C 0.3752(3) 0.8102(3) 0.3642(4) 0.0198(8) Uani 1 1 d . . . . .
C6 C 1.2529(3) 0.7192(3) 0.8168(4) 0.0238(9) Uani 1 1 d . . . . .
H6 H 1.185563 0.681035 0.835967 0.029 Uiso 1 1 calc R U . . .
C7 C 1.0944(3) 0.8280(2) 0.6892(3) 0.0105(6) Uani 1 1 d . . . . .
C8 C 0.6051(3) 0.7817(3) 0.3959(3) 0.0104(6) Uani 1 1 d . . . . .
C9 C 0.5221(3) 0.5904(3) 0.5676(3) 0.0144(6) Uani 1 1 d . . . . .
H9 H 0.537454 0.651968 0.614026 0.017 Uiso 1 1 calc R U . . .
C10 C 0.6222(3) 0.5365(3) 0.5394(3) 0.0117(6) Uani 1 1 d . . . . .
C11 C 0.5999(3) 0.4447(3) 0.4715(3) 0.0163(7) Uani 1 1 d . . . . .
C12 C 0.7544(3) 0.5744(3) 0.5838(3) 0.0181(7) Uani 1 1 d . . . . .
OW1 O 0.9114(4) 1.0327(4) 0.8547(5) 0.0721(15) Uani 1 1 d . . . . .

loop_
_atom_site_aniso_label
_atom_site_aniso_U_11
_atom_site_aniso_U_22
_atom_site_aniso_U_33
_atom_site_aniso_U_23
_atom_site_aniso_U_13
_atom_site_aniso_U_12
Gd1 0.00381(9) 0.00591(9) 0.00662(9) 0.00096(5) 0.00075(6) -0.00068(5)
O1 0.0071(10) 0.0139(11) 0.0171(12) 0.0080(9) 0.0004(9) 0.0004(9)
O2 0.0055(10) 0.0234(13) 0.0164(12) 0.0101(10) -0.0001(9) -0.0036(9)
O3 0.0064(10) 0.0144(11) 0.0125(11) -0.0036(9) 0.0019(8) 0.0012(8)
O4 0.0083(11) 0.0166(12) 0.0222(13) -0.0116(10) -0.0014(10) 0.0005(9)
O5 0.0166(14) 0.0344(17) 0.052(2) -0.0309(16) 0.0022(14) -0.0007(12)
O6 0.0163(12) 0.0124(11) 0.0125(12) 0.0018(9) 0.0008(10) -0.0072(9)
O7 0.0151(15) 0.0307(17) 0.084(3) -0.0191(18) 0.0042(16) -0.0014(12)
O8 0.022(3) 0.028(3) 0.076(5) -0.024(3) 0.020(3) -0.005(3)
O9 0.0190(13) 0.0171(12) 0.0235(14) 0.0038(10) 0.0089(11) 0.0070(10)
O10 0.0123(11) 0.0100(11) 0.0184(13) 0.0017(9) 0.0070(9) 0.0003(9)
O11 0.0208(13) 0.0172(12) 0.0131(12) 0.0032(10) 0.0084(10) 0.0001(10)
O12 0.0213(12) 0.0109(11) 0.0082(11) 0.0008(9) 0.0046(9) -0.0021(9)
C1 0.0062(14) 0.0141(14) 0.0118(15) 0.0059(12) -0.0007(12) 0.0005(12)
C2 0.0087(15) 0.0133(15) 0.0141(15) 0.0065(12) 0.0008(12) -0.0006(12)
C3 0.0088(15) 0.0133(15) 0.0120(15) 0.0056(12) 0.0008(12) -0.0014(11)
C4 0.0082(14) 0.0087(14) 0.0117(14) -0.0044(11) 0.0008(11) -0.0002(11)
C5 0.0103(16) 0.0193(17) 0.029(2) -0.0157(15) 0.0020(15) -0.0001(13)
C6 0.0087(16) 0.0235(19) 0.038(2) 0.0206(17) 0.0016(15) -0.0023(14)
C7 0.0085(15) 0.0100(14) 0.0124(15) 0.0016(11) 0.0007(12) -0.0016(11)
C8 0.0101(15) 0.0112(14) 0.0095(14) -0.0007(12) 0.0014(11) -0.0010(11)
C9 0.0183(17) 0.0114(14) 0.0144(16) -0.0048(12) 0.0055(13) -0.0056(12)
C10 0.0138(15) 0.0105(14) 0.0109(14) -0.0003(12) 0.0027(12) -0.0044(12)
C11 0.0166(16) 0.0105(15) 0.0232(18) -0.0035(13) 0.0075(14) -0.0039(12)
C12 0.0162(17) 0.0142(16) 0.0234(18) 0.0011(14) 0.0030(14) -0.0057(13)
OW1 0.044(2) 0.086(4) 0.071(3) -0.018(3) -0.022(2) 0.004(2)

loop_
_atom_type_symbol
_atom_type_description
_atom_type_scat_dispersion_real
_atom_type_scat_dispersion_imag
_atom_type_scat_source
C C 0.0033 0.0016 'International Tables Vol C Tables 4.2.6.8 and 6.1.1.4'
H H 0 0 'International Tables Vol C Tables 4.2.6.8 and 6.1.1.4'
Gd Gd -0.1653 3.9035 'International Tables Vol C Tables 4.2.6.8 and 6.1.1.4'
O O 0.0106 0.006 'International Tables Vol C Tables 4.2.6.8 and 6.1.1.4'

loop_
_geom_angle_atom_site_label_1
_geom_angle_atom_site_label_2
_geom_angle_atom_site_label_3
_geom_angle
_geom_angle_site_symmetry_1
_geom_angle_site_symmetry_3
_geom_angle_publ_flag
O6 Gd1 O11 77.76(9) . . ?
O6 Gd1 O10 142.74(9) . . ?
O11 Gd1 O10 67.14(8) . . ?
O6 Gd1 O4 84.97(9) . . ?
O11 Gd1 O4 75.28(9) . . ?
O10 Gd1 O4 74.67(8) . . ?
O6 Gd1 O12 139.32(8) . . ?
O11 Gd1 O12 138.48(8) . . ?
O10 Gd1 O12 71.85(8) . . ?
O4 Gd1 O12 88.22(9) . . ?
O6 Gd1 O9 82.21(9) . . ?
O11 Gd1 O9 148.20(9) . . ?
O10 Gd1 O9 134.85(9) . . ?
O4 Gd1 O9 127.39(9) . . ?
O12 Gd1 O9 70.50(9) . . ?
O6 Gd1 O2 75.95(8) . . ?
O11 Gd1 O2 74.80(9) . . ?
O10 Gd1 O2 105.24(9) . . ?
O4 Gd1 O2 147.24(9) . . ?
O12 Gd1 O2 123.44(8) . . ?
O9 Gd1 O2 76.54(9) . . ?
O6 Gd1 O3 72.80(8) . . ?
O11 Gd1 O3 120.85(8) . . ?
O10 Gd1 O3 114.71(8) . . ?
O4 Gd1 O3 52.34(8) . . ?
O12 Gd1 O3 71.41(8) . . ?
O9 Gd1 O3 75.15(9) . . ?
O2 Gd1 O3 140.05(8) . . ?
O6 Gd1 O1 126.14(8) . . ?
O11 Gd1 O1 97.21(9) . . ?
O10 Gd1 O1 72.26(8) . . ?
O4 Gd1 O1 146.35(8) . . ?
O12 Gd1 O1 75.83(8) . . ?
O9 Gd1 O1 75.12(9) . . ?
O2 Gd1 O1 51.64(8) . . ?
O3 Gd1 O1 141.40(8) . . ?
O6 Gd1 C8 75.27(9) . . ?
O11 Gd1 C8 97.22(9) . . ?
O10 Gd1 C8 96.54(9) . . ?
O4 Gd1 C8 26.39(9) . . ?
O12 Gd1 C8 81.03(9) . . ?
O9 Gd1 C8 101.28(10) . . ?
O2 Gd1 C8 151.16(9) . . ?
O3 Gd1 C8 26.16(8) . . ?
O1 Gd1 C8 156.45(9) . . ?
O6 Gd1 C7 100.04(9) . . ?
O11 Gd1 C7 89.11(9) . . ?
O10 Gd1 C7 91.77(8) . . ?
O4 Gd1 C7 162.31(9) . . ?
O12 Gd1 C7 98.44(9) . . ?
O9 Gd1 C7 70.27(10) . . ?
O2 Gd1 C7 25.95(9) . . ?
O3 Gd1 C7 145.36(8) . . ?
O1 Gd1 C7 26.25(8) . . ?
C8 Gd1 C7 171.03(9) . . ?
C7 O1 Gd1 91.76(19) . . ?
C7 O2 Gd1 94.7(2) . . ?
C8 O3 Gd1 92.42(19) . . ?
C8 O4 Gd1 95.62(19) . . ?
C12 O6 Gd1 132.2(2) . . ?
C6 C1 C2 120.3(3) . . ?
C6 C1 C7 116.8(3) . . ?
C2 C1 C7 122.9(3) . . ?
C3 C2 C1 119.7(3) . . ?
C3 C2 H2 120.1 . . ?
C1 C2 H2 120.1 . . ?
C2 C3 C4 120.6(3) . 4_676 ?
C2 C3 H3 119.7 . . ?
C4 C3 H3 119.7 4_676 . ?
C3 C4 C5 119.2(3) 4_475 . ?
C3 C4 C8 121.4(3) 4_475 . ?
C5 C4 C8 119.3(3) . . ?
O5 C5 C6 117.4(3) . 4_475 ?
O5 C5 C4 122.3(3) . . ?
C6 C5 C4 120.3(3) 4_475 . ?
C5 C6 C1 120.0(3) 4_676 . ?
C5 C6 H6 120 4_676 . ?
C1 C6 H6 120 . . ?
O2 C7 O1 119.3(3) . . ?
O2 C7 C1 119.4(3) . . ?
O1 C7 C1 121.2(3) . . ?
O2 C7 Gd1 59.31(17) . . ?
O1 C7 Gd1 61.98(17) . . ?
C1 C7 Gd1 163.1(2) . . ?
O3 C8 O4 118.7(3) . . ?
O3 C8 C4 122.3(3) . . ?
O4 C8 C4 118.9(3) . . ?
O3 C8 Gd1 61.42(17) . . ?
O4 C8 Gd1 57.99(16) . . ?
C4 C8 Gd1 168.9(2) . . ?
C11 C9 C10 120.8(3) 3_666 . ?
C11 C9 H9 119.6 3_666 . ?
C10 C9 H9 119.6 . . ?
C9 C10 C11 119.7(3) . . ?
C9 C10 C12 120.3(3) . . ?
C11 C10 C12 119.9(3) . . ?
O8 C11 C9 117.3(4) . 3_666 ?
O8 C11 C10 123.2(4) . . ?
C9 C11 C10 119.5(3) 3_666 . ?
O7 C12 O6 123.4(3) . . ?
O7 C12 C10 118.2(3) . . ?
O6 C12 C10 118.3(3) . . ?

loop_
_geom_bond_atom_site_label_1
_geom_bond_atom_site_label_2
_geom_bond_distance
_geom_bond_site_symmetry_2
_geom_bond_publ_flag
Gd1 O6 2.368(2) . ?
Gd1 O11 2.399(3) . ?
Gd1 O10 2.406(2) . ?
Gd1 O4 2.438(2) . ?
Gd1 O12 2.444(2) . ?
Gd1 O9 2.451(3) . ?
Gd1 O2 2.480(2) . ?
Gd1 O3 2.515(2) . ?
Gd1 O1 2.539(2) . ?
Gd1 C8 2.861(3) . ?
Gd1 C7 2.874(3) . ?
O1 C7 1.272(4) . ?
O2 C7 1.262(4) . ?
O3 C8 1.262(4) . ?
O4 C8 1.278(4) . ?
O5 C5 1.370(4) . ?
O6 C12 1.278(4) . ?
O7 C12 1.244(5) . ?
O8 C11 1.310(7) . ?
C1 C6 1.388(5) . ?
C1 C2 1.400(4) . ?
C1 C7 1.494(4) . ?
C2 C3 1.379(5) . ?
C2 H2 0.95 . ?
C3 C4 1.402(4) 4_676 ?
C3 H3 0.95 . ?
C4 C5 1.402(5) . ?
C4 C8 1.484(4) . ?
C5 C6 1.385(5) 4_475 ?
C6 H6 0.95 . ?
C9 C11 1.390(5) 3_666 ?
C9 C10 1.394(5) . ?
C9 H9 0.95 . ?
C10 C11 1.408(5) . ?
C10 C12 1.508(5) . ?
